data_7707013
loop_
_publ_author_name
'Qin, Chun-Yan'
'Zhao, Sheng-Ze'
'Wu, Hua-Yu'
'Li, Yong-Hua'
'Wang, Zi-Kun'
'Wang, Zheng'
'Wang, Shi'

_publ_section_title
;
 The dynamic interplay between intramolecular and intermolecular
 interactions in mononuclear manganese(III) SCO complexes.
;
_journal_issue 17
_journal_name_full 'Dalton transactions (Cambridge, England : 2003)'
_journal_page_first 5899
_journal_page_last 5910
_journal_paper_doi 10.1039/d0dt04109b
_journal_volume 50
_journal_year 2021
_chemical_formula_moiety 'C22 H26 F2 Mn N4 O2, B1 F4'
_chemical_formula_sum 'C22 H26 B F6 Mn N4 O2'
_chemical_formula_weight 558.22
_space_group_crystal_system monoclinic
_space_group_IT_number 14
_space_group_name_Hall '-P 2ybc'
_space_group_name_H-M_alt 'P 1 21/c 1'
_atom_sites_solution_hydrogens geom
_atom_sites_solution_primary dual
_audit_creation_date 2021-03-01
_audit_creation_method
;
Olex2 1.2
(compiled 2018.05.29 svn.r3508 for OlexSys, GUI svn.r5506)
;
_audit_update_record
;
2021-03-22 deposited with the CCDC.	2021-03-25 downloaded from the CCDC.
;
_cell_angle_alpha 90
_cell_angle_beta 106.582(3)
_cell_angle_gamma 90
_cell_formula_units_Z 4
_cell_length_a 9.7586(15)
_cell_length_b 17.613(2)
_cell_length_c 14.820(2)
_cell_measurement_reflns_used 9967
_cell_measurement_temperature 298(2)
_cell_measurement_theta_max 28.21
_cell_measurement_theta_min 2.31
_cell_volume 2441.3(6)
_computing_cell_refinement SMART
_computing_data_collection 'SMART (Bruker, 2000)'
_computing_data_reduction 'SMART (Bruker, 2000)'
_computing_molecular_graphics 'Olex2 (Dolomanov et al., 2009)'
_computing_publication_material 'Olex2 (Dolomanov et al., 2009)'
_computing_structure_refinement 'ShelXL (Sheldrick, 2015)'
_computing_structure_solution 'ShelXT (Sheldrick, 2015)'
_diffrn_ambient_temperature 298(2)
_diffrn_measured_fraction_theta_full 0.997
_diffrn_measured_fraction_theta_max 0.997
_diffrn_measurement_device_type 'CCD area detector'
_diffrn_measurement_method 'phi and omega scans'
_diffrn_radiation_monochromator graphite
_diffrn_radiation_type MoK\a
_diffrn_radiation_wavelength 0.71073
_diffrn_reflns_av_R_equivalents 0.0248
_diffrn_reflns_av_unetI/netI 0.0232
_diffrn_reflns_Laue_measured_fraction_full 0.997
_diffrn_reflns_Laue_measured_fraction_max 0.997
_diffrn_reflns_limit_h_max 10
_diffrn_reflns_limit_h_min -11
_diffrn_reflns_limit_k_max 20
_diffrn_reflns_limit_k_min -16
_diffrn_reflns_limit_l_max 16
_diffrn_reflns_limit_l_min -17
_diffrn_reflns_number 15964
_diffrn_reflns_point_group_measured_fraction_full 0.997
_diffrn_reflns_point_group_measured_fraction_max 0.997
_diffrn_reflns_theta_full 25.010
_diffrn_reflns_theta_max 25.010
_diffrn_reflns_theta_min 2.178
_exptl_absorpt_coefficient_mu 0.614
_exptl_absorpt_correction_T_max 0.958
_exptl_absorpt_correction_T_min 0.935
_exptl_absorpt_correction_type multi-scan
_exptl_absorpt_process_details 'SADABS; Bruker, 2000'
_exptl_crystal_colour black
_exptl_crystal_density_diffrn 1.519
_exptl_crystal_description block
_exptl_crystal_F_000 1144
_exptl_crystal_size_max 0.11
_exptl_crystal_size_mid 0.1
_exptl_crystal_size_min 0.07
_refine_diff_density_max 0.284
_refine_diff_density_min -0.436
_refine_diff_density_rms 0.070
_refine_ls_extinction_method none
_refine_ls_goodness_of_fit_ref 1.143
_refine_ls_hydrogen_treatment constr
_refine_ls_matrix_type full
_refine_ls_number_parameters 371
_refine_ls_number_reflns 4303
_refine_ls_number_restraints 69
_refine_ls_restrained_S_all 1.176
_refine_ls_R_factor_all 0.0476
_refine_ls_R_factor_gt 0.0370
_refine_ls_shift/su_max 0.001
_refine_ls_shift/su_mean 0.000
_refine_ls_structure_factor_coef Fsqd
_refine_ls_weighting_details 'w=1/[\s^2^(Fo^2^)+(0.0562P)^2^+1.1458P] where P=(Fo^2^+2Fc^2^)/3'
_refine_ls_weighting_scheme calc
_refine_ls_wR_factor_gt 0.0977
_refine_ls_wR_factor_ref 0.1153
_reflns_Friedel_coverage 0.000
_reflns_number_gt 3642
_reflns_number_total 4303
_reflns_threshold_expression 'I > 2\s(I)'
_cod_data_source_file d0dt04109b2.cif
_cod_data_source_block BF4-298K
_cod_depositor_comments
;
The following automatic conversions were performed:

data item '_exptl_absorpt_correction_type' value 'Multi-scan' was
changed to 'multi-scan' in accordance with the
/home/data/users/saulius/crontab/automatic-downloads/rss-feeds/RSC/lib/dictionaries/cif_core.dic
dictionary named 'cif_core.dic' version 2.4.2 last updated on
2011-04-26.

Automatic conversion script
Id: cif_fix_values 7556 2019-12-06 15:28:31Z antanas 

 Adding full bibliography for 7707004--7707019.cif.
;
_cod_original_cell_volume 2441.2(6)
_cod_original_sg_symbol_H-M 'P 21/c'
_cod_database_code 7707013
_shelx_shelxl_version_number 2014/7
_shelx_space_group_comment
;
The symmetry employed for this shelxl refinement is uniquely defined
by the following loop, which should always be used as a source of
symmetry information in preference to the above space-group names.
They are only intended as comments.
;
_shelx_estimated_absorpt_t_max 0.958
_shelx_estimated_absorpt_t_min 0.936
_olex2_refinement_description
;
1. Fixed Uiso
 At 1.2 times of:
  All C(H) groups, All C(H,H) groups, All N(H) groups
2. Restrained distances
 B1-F6
 1.4 with sigma of 0.02
 B1-F5
 1.4 with sigma of 0.02
 B1-F3
 1.4 with sigma of 0.02
 B1-F4
 1.4 with sigma of 0.02
 B1A-F4A
 1.4 with sigma of 0.02
 B1A-F6A
 1.4 with sigma of 0.02
 B1A-F5A
 1.4 with sigma of 0.02
 B1A-F3A
 1.4 with sigma of 0.02
 F5A-F3A
 2.1 with sigma of 0.02
3. Uiso/Uaniso restraints and constraints
Uanis(F6) \\sim Ueq, Uanis(F3) \\sim Ueq, Uanis(F4) \\sim Ueq, Uanis(B1) \\sim
Ueq, Uanis(B1A) \\sim Ueq, Uanis(F6A) \\sim Ueq, Uanis(F3A) \\sim Ueq,
Uanis(F4A) \\sim Ueq, Uanis(F5A) \\sim Ueq, Uanis(F5) \\sim Ueq: with sigma of
0.01 and sigma for terminal atoms of 0.02
4. Others
 Sof(F3A)=Sof(F4A)=Sof(F5A)=Sof(F6A)=Sof(B1A)=1-FVAR(1)
 Sof(F6)=Sof(F3)=Sof(F4)=Sof(F5)=Sof(B1)=FVAR(1)
5.a Ternary CH refined with riding coordinates:
 N2(H2), N3(H3)
5.b Secondary CH2 refined with riding coordinates:
 C8(H8A,H8B), C9(H9A,H9B), C10(H10A,H10B), C11(H11A,H11B), C12(H12A,H12B),
 C13(H13A,H13B), C14(H14A,H14B), C15(H15A,H15B)
5.c Aromatic/amide H refined with riding coordinates:
 C2(H2A), C3(H3A), C5(H5), C7(H7), C16(H16), C18(H18), C20(H20), C21(H21)
;
_olex2_submission_special_instructions 'No special instructions were received'

loop_
_space_group_symop_operation_xyz
'x, y, z'
'-x, y+1/2, -z+1/2'
'-x, -y, -z'
'x, -y-1/2, z-1/2'

loop_
_atom_site_label
_atom_site_type_symbol
_atom_site_fract_x
_atom_site_fract_y
_atom_site_fract_z
_atom_site_U_iso_or_equiv
_atom_site_adp_type
_atom_site_occupancy
_atom_site_site_symmetry_order
_atom_site_calc_flag
_atom_site_refinement_flags_posn
_atom_site_refinement_flags_adp
_atom_site_refinement_flags_occupancy
_atom_site_disorder_assembly
_atom_site_disorder_group
Mn1 Mn 0.32398(4) 0.24474(2) 0.42200(2) 0.03468(14) Uani 1 1 d . . . . .
F1 F 0.8846(2) 0.05911(14) 0.69823(18) 0.1060(8) Uani 1 1 d . . . . .
F2 F 0.16165(19) -0.01913(9) 0.08115(12) 0.0679(5) Uani 1 1 d . . . . .
O1 O 0.46524(18) 0.26317(9) 0.53545(12) 0.0414(4) Uani 1 1 d . . . . .
O2 O 0.17936(17) 0.22791(10) 0.30883(12) 0.0427(4) Uani 1 1 d . . . . .
N1 N 0.2852(2) 0.14320(12) 0.48207(15) 0.0454(5) Uani 1 1 d . . . . .
N2 N 0.1547(2) 0.29577(13) 0.47567(15) 0.0511(5) Uani 1 1 d . . . . .
H2 H 0.1964 0.3052 0.5431 0.061 Uiso 1 1 calc R . . . .
N3 N 0.3470(2) 0.36260(12) 0.38380(15) 0.0497(5) Uani 1 1 d . . . . .
H3 H 0.2996 0.3676 0.3162 0.060 Uiso 1 1 calc R . . . .
N4 N 0.4727(2) 0.22156(11) 0.34533(14) 0.0385(4) Uani 1 1 d . . . . .
C1 C 0.5650(3) 0.21132(14) 0.57522(15) 0.0397(5) Uani 1 1 d . . . . .
C2 C 0.7036(3) 0.23635(16) 0.62292(18) 0.0500(6) Uani 1 1 d . . . . .
H2A H 0.7234 0.2881 0.6270 0.060 Uiso 1 1 calc R . . . .
C3 C 0.8104(3) 0.1854(2) 0.66370(19) 0.0602(8) Uani 1 1 d . . . . .
H3A H 0.9023 0.2023 0.6942 0.072 Uiso 1 1 calc R . . . .
C4 C 0.7784(3) 0.1092(2) 0.6585(2) 0.0651(8) Uani 1 1 d . . . . .
C5 C 0.6439(4) 0.08188(17) 0.6173(2) 0.0607(8) Uani 1 1 d . . . . .
H5 H 0.6252 0.0302 0.6180 0.073 Uiso 1 1 calc R . . . .
C6 C 0.5340(3) 0.13314(14) 0.57358(17) 0.0445(6) Uani 1 1 d . . . . .
C7 C 0.3871(3) 0.10572(15) 0.53827(18) 0.0500(6) Uani 1 1 d . . . . .
H7 H 0.3662 0.0580 0.5578 0.060 Uiso 1 1 calc R . . . .
C8 C 0.1367(3) 0.11666(18) 0.4681(2) 0.0606(8) Uani 1 1 d . . . . .
H8A H 0.1378 0.0670 0.4966 0.073 Uiso 1 1 calc R . . . .
H8B H 0.0889 0.1120 0.4013 0.073 Uiso 1 1 calc R . . . .
C9 C 0.0549(3) 0.1725(2) 0.5124(2) 0.0719(9) Uani 1 1 d . . . . .
H9A H -0.0352 0.1493 0.5125 0.086 Uiso 1 1 calc R . . . .
H9B H 0.1094 0.1805 0.5775 0.086 Uiso 1 1 calc R . . . .
C10 C 0.0238(3) 0.24912(19) 0.4646(2) 0.0660(9) Uani 1 1 d . . . . .
H10A H -0.0227 0.2415 0.3981 0.079 Uiso 1 1 calc R . . . .
H10B H -0.0420 0.2766 0.4909 0.079 Uiso 1 1 calc R . . . .
C11 C 0.1257(3) 0.37062(17) 0.4283(2) 0.0627(8) Uani 1 1 d . . . . .
H11A H 0.0700 0.4018 0.4589 0.075 Uiso 1 1 calc R . . . .
H11B H 0.0711 0.3639 0.3630 0.075 Uiso 1 1 calc R . . . .
C12 C 0.2654(4) 0.40908(16) 0.4337(2) 0.0621(8) Uani 1 1 d . . . . .
H12A H 0.2476 0.4590 0.4052 0.075 Uiso 1 1 calc R . . . .
H12B H 0.3204 0.4153 0.4991 0.075 Uiso 1 1 calc R . . . .
C13 C 0.4964(3) 0.39018(15) 0.4009(2) 0.0593(7) Uani 1 1 d . . . . .
H13A H 0.5475 0.3834 0.4669 0.071 Uiso 1 1 calc R . . . .
H13B H 0.4949 0.4440 0.3870 0.071 Uiso 1 1 calc R . . . .
C14 C 0.5753(3) 0.34858(17) 0.3412(2) 0.0624(8) Uani 1 1 d . . . . .
H14A H 0.6650 0.3747 0.3469 0.075 Uiso 1 1 calc R . . . .
H14B H 0.5189 0.3520 0.2758 0.075 Uiso 1 1 calc R . . . .
C15 C 0.6077(3) 0.26502(15) 0.3654(2) 0.0492(6) Uani 1 1 d . . . . .
H15A H 0.6670 0.2448 0.3285 0.059 Uiso 1 1 calc R . . . .
H15B H 0.6598 0.2601 0.4315 0.059 Uiso 1 1 calc R . . . .
C16 C 0.4437(3) 0.17601(13) 0.27544(17) 0.0399(5) Uani 1 1 d . . . . .
H16 H 0.5147 0.1663 0.2464 0.048 Uiso 1 1 calc R . . . .
C17 C 0.3062(2) 0.13836(13) 0.23841(16) 0.0367(5) Uani 1 1 d . . . . .
C18 C 0.2977(3) 0.07507(14) 0.17976(17) 0.0442(6) Uani 1 1 d . . . . .
H18 H 0.3800 0.0552 0.1691 0.053 Uiso 1 1 calc R . . . .
C19 C 0.1678(3) 0.04290(14) 0.13843(18) 0.0473(6) Uani 1 1 d . . . . .
C20 C 0.0427(3) 0.07068(15) 0.15066(19) 0.0502(6) Uani 1 1 d . . . . .
H20 H -0.0444 0.0480 0.1206 0.060 Uiso 1 1 calc R . . . .
C21 C 0.0486(3) 0.13296(14) 0.20841(18) 0.0462(6) Uani 1 1 d . . . . .
H21 H -0.0355 0.1521 0.2172 0.055 Uiso 1 1 calc R . . . .
C22 C 0.1796(2) 0.16782(13) 0.25400(16) 0.0373(5) Uani 1 1 d . . . . .
F6 F 0.3282(13) 0.5647(5) 0.3070(6) 0.085(3) Uani 0.454(18) 1 d D U P A 1
F3A F 0.3908(10) 0.5359(6) 0.1740(9) 0.125(4) Uani 0.546(18) 1 d D U P A 2
F4A F 0.2275(13) 0.4590(5) 0.2126(5) 0.117(3) Uani 0.546(18) 1 d D U P A 2
F5A F 0.1877(12) 0.5614(9) 0.1335(10) 0.184(5) Uani 0.546(18) 1 d D U P A 2
F6A F 0.2819(17) 0.5712(6) 0.2876(10) 0.147(5) Uani 0.546(18) 1 d D U P A 2
B1A B 0.2752(15) 0.5294(8) 0.2087(9) 0.065(5) Uani 0.546(18) 1 d D U P A 2
F3 F 0.3961(8) 0.5122(8) 0.2090(9) 0.102(4) Uani 0.454(18) 1 d D U P A 1
F4 F 0.1857(15) 0.4808(9) 0.2125(10) 0.153(6) Uani 0.454(18) 1 d D U P A 1
F5 F 0.1956(10) 0.5985(7) 0.1685(10) 0.121(4) Uani 0.454(18) 1 d D U P A 1
B1 B 0.2705(15) 0.5412(9) 0.2148(12) 0.067(6) Uani 0.454(18) 1 d D U P A 1

loop_
_atom_site_aniso_label
_atom_site_aniso_U_11
_atom_site_aniso_U_22
_atom_site_aniso_U_33
_atom_site_aniso_U_23
_atom_site_aniso_U_13
_atom_site_aniso_U_12
Mn1 0.0283(2) 0.0387(2) 0.0359(2) -0.00179(13) 0.00735(15) -0.00017(13)
F1 0.0762(14) 0.1175(18) 0.1180(18) 0.0499(15) 0.0178(13) 0.0493(13)
F2 0.0690(11) 0.0468(9) 0.0779(12) -0.0246(8) 0.0048(9) -0.0030(7)
O1 0.0373(9) 0.0412(9) 0.0408(9) -0.0020(7) 0.0031(7) 0.0008(7)
O2 0.0300(9) 0.0530(9) 0.0418(9) -0.0099(7) 0.0049(7) 0.0056(7)
N1 0.0435(12) 0.0474(12) 0.0455(12) -0.0006(9) 0.0129(10) -0.0095(9)
N2 0.0392(12) 0.0662(14) 0.0449(12) -0.0110(10) 0.0073(9) 0.0019(10)
N3 0.0561(14) 0.0456(12) 0.0448(12) 0.0014(9) 0.0100(10) 0.0071(10)
N4 0.0300(10) 0.0440(11) 0.0412(11) -0.0025(8) 0.0099(8) -0.0029(8)
C1 0.0402(13) 0.0500(14) 0.0291(11) 0.0019(9) 0.0100(10) 0.0040(10)
C2 0.0422(15) 0.0648(16) 0.0403(14) 0.0024(11) 0.0074(11) -0.0003(12)
C3 0.0402(15) 0.090(2) 0.0470(16) 0.0144(14) 0.0077(12) 0.0072(14)
C4 0.0522(18) 0.087(2) 0.0563(17) 0.0238(16) 0.0160(14) 0.0291(16)
C5 0.073(2) 0.0555(16) 0.0558(17) 0.0153(13) 0.0225(15) 0.0167(14)
C6 0.0486(15) 0.0489(14) 0.0370(13) 0.0059(10) 0.0138(11) 0.0051(11)
C7 0.0626(18) 0.0419(13) 0.0474(15) 0.0044(11) 0.0190(13) -0.0043(12)
C8 0.0502(17) 0.0688(19) 0.0632(18) 0.0023(14) 0.0171(14) -0.0240(14)
C9 0.0489(18) 0.106(3) 0.069(2) -0.0135(18) 0.0298(16) -0.0273(17)
C10 0.0380(15) 0.098(3) 0.064(2) -0.0196(17) 0.0181(14) -0.0030(14)
C11 0.0596(19) 0.0664(18) 0.0569(17) -0.0069(14) 0.0085(14) 0.0270(15)
C12 0.078(2) 0.0442(15) 0.0646(18) -0.0001(13) 0.0214(16) 0.0134(14)
C13 0.0687(19) 0.0416(14) 0.0667(18) 0.0018(12) 0.0181(15) -0.0148(13)
C14 0.0630(19) 0.0649(18) 0.0642(19) -0.0004(14) 0.0260(15) -0.0240(14)
C15 0.0341(14) 0.0658(16) 0.0506(15) -0.0101(12) 0.0165(12) -0.0138(11)
C16 0.0334(12) 0.0459(13) 0.0421(13) -0.0012(10) 0.0135(10) 0.0029(10)
C17 0.0332(12) 0.0406(12) 0.0350(12) 0.0008(9) 0.0074(10) 0.0009(9)
C18 0.0422(14) 0.0449(13) 0.0437(14) -0.0035(10) 0.0096(11) 0.0059(10)
C19 0.0523(16) 0.0361(13) 0.0465(14) -0.0043(10) 0.0030(12) -0.0027(11)
C20 0.0399(14) 0.0483(14) 0.0545(16) -0.0031(11) 0.0009(12) -0.0094(11)
C21 0.0309(13) 0.0536(15) 0.0507(15) -0.0008(11) 0.0061(11) -0.0004(10)
C22 0.0348(12) 0.0402(12) 0.0344(12) 0.0011(9) 0.0058(10) 0.0016(9)
F6 0.111(6) 0.068(4) 0.070(4) 0.009(3) 0.015(4) -0.020(3)
F3A 0.117(6) 0.124(6) 0.167(8) -0.089(6) 0.093(6) -0.062(4)
F4A 0.162(8) 0.086(4) 0.077(4) 0.023(3) -0.009(4) -0.024(4)
F5A 0.198(8) 0.150(8) 0.156(8) 0.057(7) -0.027(6) 0.064(6)
F6A 0.146(9) 0.150(7) 0.169(9) -0.069(6) 0.084(7) 0.004(5)
B1A 0.062(9) 0.061(6) 0.072(7) 0.010(4) 0.019(5) 0.008(5)
F3 0.037(3) 0.153(8) 0.112(6) -0.046(5) 0.014(3) 0.020(4)
F4 0.092(6) 0.144(10) 0.213(10) -0.010(7) 0.028(6) -0.077(7)
F5 0.090(5) 0.124(7) 0.147(8) 0.057(6) 0.028(5) 0.045(4)
B1 0.040(7) 0.064(8) 0.095(10) -0.001(6) 0.018(6) 0.008(5)

loop_
_atom_type_symbol
_atom_type_description
_atom_type_scat_dispersion_real
_atom_type_scat_dispersion_imag
_atom_type_scat_source
C C 0.0033 0.0016 'International Tables Vol C Tables 4.2.6.8 and 6.1.1.4'
H H 0.0000 0.0000 'International Tables Vol C Tables 4.2.6.8 and 6.1.1.4'
N N 0.0061 0.0033 'International Tables Vol C Tables 4.2.6.8 and 6.1.1.4'
O O 0.0106 0.0060 'International Tables Vol C Tables 4.2.6.8 and 6.1.1.4'
F F 0.0171 0.0103 'International Tables Vol C Tables 4.2.6.8 and 6.1.1.4'
B B 0.0013 0.0007 'International Tables Vol C Tables 4.2.6.8 and 6.1.1.4'
Mn Mn 0.3368 0.7283 'International Tables Vol C Tables 4.2.6.8 and 6.1.1.4'

loop_
_geom_angle_atom_site_label_1
_geom_angle_atom_site_label_2
_geom_angle_atom_site_label_3
_geom_angle
_geom_angle_site_symmetry_1
_geom_angle_site_symmetry_3
_geom_angle_publ_flag
O1 Mn1 O2 178.67(7) . . ?
O1 Mn1 N1 86.68(8) . . ?
O1 Mn1 N2 92.33(8) . . ?
O1 Mn1 N3 87.95(8) . . ?
O1 Mn1 N4 94.21(8) . . ?
O2 Mn1 N1 93.68(8) . . ?
O2 Mn1 N2 86.42(8) . . ?
O2 Mn1 N3 91.44(8) . . ?
O2 Mn1 N4 86.91(7) . . ?
N1 Mn1 N2 87.11(9) . . ?
N1 Mn1 N3 167.06(8) . . ?
N1 Mn1 N4 107.44(8) . . ?
N3 Mn1 N2 81.35(9) . . ?
N4 Mn1 N2 164.35(8) . . ?
N4 Mn1 N3 84.68(8) . . ?
C1 O1 Mn1 122.13(14) . . ?
C22 O2 Mn1 122.42(14) . . ?
C7 N1 Mn1 121.19(18) . . ?
C7 N1 C8 118.4(2) . . ?
C8 N1 Mn1 120.16(18) . . ?
Mn1 N2 H2 107.4 . . ?
C10 N2 Mn1 116.14(17) . . ?
C10 N2 H2 107.4 . . ?
C11 N2 Mn1 104.59(17) . . ?
C11 N2 H2 107.4 . . ?
C11 N2 C10 113.4(2) . . ?
Mn1 N3 H3 107.3 . . ?
C12 N3 Mn1 106.68(17) . . ?
C12 N3 H3 107.3 . . ?
C12 N3 C13 112.0(2) . . ?
C13 N3 Mn1 115.78(16) . . ?
C13 N3 H3 107.3 . . ?
C15 N4 Mn1 119.93(15) . . ?
C16 N4 Mn1 121.90(16) . . ?
C16 N4 C15 117.8(2) . . ?
O1 C1 C2 118.7(2) . . ?
O1 C1 C6 122.2(2) . . ?
C2 C1 C6 119.1(2) . . ?
C1 C2 H2A 119.5 . . ?
C3 C2 C1 121.0(3) . . ?
C3 C2 H2A 119.5 . . ?
C2 C3 H3A 120.7 . . ?
C4 C3 C2 118.7(3) . . ?
C4 C3 H3A 120.7 . . ?
F1 C4 C3 118.5(3) . . ?
F1 C4 C5 118.7(3) . . ?
C5 C4 C3 122.8(3) . . ?
C4 C5 H5 120.4 . . ?
C4 C5 C6 119.2(3) . . ?
C6 C5 H5 120.4 . . ?
C1 C6 C5 119.1(3) . . ?
C1 C6 C7 120.9(2) . . ?
C5 C6 C7 119.5(3) . . ?
N1 C7 C6 124.2(2) . . ?
N1 C7 H7 117.9 . . ?
C6 C7 H7 117.9 . . ?
N1 C8 H8A 109.6 . . ?
N1 C8 H8B 109.6 . . ?
N1 C8 C9 110.3(2) . . ?
H8A C8 H8B 108.1 . . ?
C9 C8 H8A 109.6 . . ?
C9 C8 H8B 109.6 . . ?
C8 C9 H9A 108.4 . . ?
C8 C9 H9B 108.4 . . ?
H9A C9 H9B 107.4 . . ?
C10 C9 C8 115.7(3) . . ?
C10 C9 H9A 108.4 . . ?
C10 C9 H9B 108.4 . . ?
N2 C10 C9 112.9(3) . . ?
N2 C10 H10A 109.0 . . ?
N2 C10 H10B 109.0 . . ?
C9 C10 H10A 109.0 . . ?
C9 C10 H10B 109.0 . . ?
H10A C10 H10B 107.8 . . ?
N2 C11 H11A 109.9 . . ?
N2 C11 H11B 109.9 . . ?
N2 C11 C12 109.1(2) . . ?
H11A C11 H11B 108.3 . . ?
C12 C11 H11A 109.9 . . ?
C12 C11 H11B 109.9 . . ?
N3 C12 C11 109.5(2) . . ?
N3 C12 H12A 109.8 . . ?
N3 C12 H12B 109.8 . . ?
C11 C12 H12A 109.8 . . ?
C11 C12 H12B 109.8 . . ?
H12A C12 H12B 108.2 . . ?
N3 C13 H13A 109.2 . . ?
N3 C13 H13B 109.2 . . ?
N3 C13 C14 112.3(2) . . ?
H13A C13 H13B 107.9 . . ?
C14 C13 H13A 109.2 . . ?
C14 C13 H13B 109.2 . . ?
C13 C14 H14A 108.4 . . ?
C13 C14 H14B 108.4 . . ?
C13 C14 C15 115.7(2) . . ?
H14A C14 H14B 107.4 . . ?
C15 C14 H14A 108.4 . . ?
C15 C14 H14B 108.4 . . ?
N4 C15 C14 109.8(2) . . ?
N4 C15 H15A 109.7 . . ?
N4 C15 H15B 109.7 . . ?
C14 C15 H15A 109.7 . . ?
C14 C15 H15B 109.7 . . ?
H15A C15 H15B 108.2 . . ?
N4 C16 H16 118.0 . . ?
N4 C16 C17 124.0(2) . . ?
C17 C16 H16 118.0 . . ?
C18 C17 C16 118.8(2) . . ?
C18 C17 C22 119.5(2) . . ?
C22 C17 C16 121.6(2) . . ?
C17 C18 H18 120.3 . . ?
C19 C18 C17 119.5(2) . . ?
C19 C18 H18 120.3 . . ?
C18 C19 F2 118.6(2) . . ?
C18 C19 C20 122.7(2) . . ?
C20 C19 F2 118.7(2) . . ?
C19 C20 H20 120.6 . . ?
C19 C20 C21 118.9(2) . . ?
C21 C20 H20 120.6 . . ?
C20 C21 H21 119.5 . . ?
C20 C21 C22 121.0(2) . . ?
C22 C21 H21 119.5 . . ?
O2 C22 C17 122.9(2) . . ?
O2 C22 C21 118.6(2) . . ?
C21 C22 C17 118.5(2) . . ?
F4A B1A F3A 115.4(13) . . ?
F4A B1A F6A 113.3(11) . . ?
F5A B1A F3A 93.0(11) . . ?
F5A B1A F4A 106.5(11) . . ?
F5A B1A F6A 110.8(13) . . ?
F6A B1A F3A 115.6(12) . . ?
F3 B1 F6 93.2(12) . . ?
F4 B1 F6 109.6(14) . . ?
F4 B1 F3 105.2(13) . . ?
F5 B1 F6 107.1(13) . . ?
F5 B1 F3 129.3(16) . . ?
F5 B1 F4 110.3(13) . . ?

loop_
_geom_bond_atom_site_label_1
_geom_bond_atom_site_label_2
_geom_bond_distance
_geom_bond_site_symmetry_2
_geom_bond_publ_flag
Mn1 O1 1.8734(16) . ?
Mn1 O2 1.8818(16) . ?
Mn1 N1 2.080(2) . ?
Mn1 N2 2.218(2) . ?
Mn1 N3 2.180(2) . ?
Mn1 N4 2.122(2) . ?
F1 C4 1.360(3) . ?
F2 C19 1.374(3) . ?
O1 C1 1.342(3) . ?
O2 C22 1.335(3) . ?
N1 C7 1.283(3) . ?
N1 C8 1.480(3) . ?
N2 H2 0.9800 . ?
N2 C10 1.488(4) . ?
N2 C11 1.482(4) . ?
N3 H3 0.9800 . ?
N3 C12 1.479(4) . ?
N3 C13 1.489(4) . ?
N4 C15 1.479(3) . ?
N4 C16 1.276(3) . ?
C1 C2 1.406(4) . ?
C1 C6 1.408(4) . ?
C2 H2A 0.9300 . ?
C2 C3 1.377(4) . ?
C3 H3A 0.9300 . ?
C3 C4 1.375(5) . ?
C4 C5 1.368(5) . ?
C5 H5 0.9300 . ?
C5 C6 1.410(4) . ?
C6 C7 1.461(4) . ?
C7 H7 0.9300 . ?
C8 H8A 0.9700 . ?
C8 H8B 0.9700 . ?
C8 C9 1.527(5) . ?
C9 H9A 0.9700 . ?
C9 H9B 0.9700 . ?
C9 C10 1.514(5) . ?
C10 H10A 0.9700 . ?
C10 H10B 0.9700 . ?
C11 H11A 0.9700 . ?
C11 H11B 0.9700 . ?
C11 C12 1.504(5) . ?
C12 H12A 0.9700 . ?
C12 H12B 0.9700 . ?
C13 H13A 0.9700 . ?
C13 H13B 0.9700 . ?
C13 C14 1.517(4) . ?
C14 H14A 0.9700 . ?
C14 H14B 0.9700 . ?
C14 C15 1.526(4) . ?
C15 H15A 0.9700 . ?
C15 H15B 0.9700 . ?
C16 H16 0.9300 . ?
C16 C17 1.457(3) . ?
C17 C18 1.401(3) . ?
C17 C22 1.418(3) . ?
C18 H18 0.9300 . ?
C18 C19 1.364(4) . ?
C19 C20 1.374(4) . ?
C20 H20 0.9300 . ?
C20 C21 1.382(4) . ?
C21 H21 0.9300 . ?
C21 C22 1.406(3) . ?
F6 B1 1.384(16) . ?
F3A B1A 1.372(14) . ?
F4A B1A 1.333(13) . ?
F5A B1A 1.321(13) . ?
F6A B1A 1.367(14) . ?
F3 B1 1.354(15) . ?
F4 B1 1.343(15) . ?
F5 B1 1.318(14) . ?
